data_2005776
loop_
_publ_author_name
'Rissouli, K.'
'Benkhouja, K.'
'Sadel, A.'
'Bettach, M.'
'Zahir, M.'
'Giorgi, M.'
'Pierrot, M.'

_publ_contact_author
;    M. Pierrot
     Laboratoire de Cristallochimie
     Facult\'e des Sciences  et Techniques de Saint J\'er\^ome
     Avenue Escadrille Normandie Niemen
     13397 Marseille Cedex 20
     France
;
_publ_section_title
;
 A Mixed Nickel--Lithium Pyrophosphate, LiNi~1.5~P~2~O~7~
;
_journal_issue 12
_journal_name_full 'Acta Crystallographica Section C'
_journal_page_first 2960
_journal_page_last 2963
_journal_paper_doi 10.1107/S0108270196002739
_journal_volume 52
_journal_year 1996
_chemical_formula_iupac 'Li Ni1.5 P2 O7'
_chemical_formula_sum 'Li Ni1.5 O7 P2'
_chemical_formula_weight 269.0
_chemical_name_systematic ' ?'
_space_group_IT_number 14
_symmetry_cell_setting monoclinic
_symmetry_space_group_name_Hall '-P 2ybc'
_symmetry_space_group_name_H-M 'P 1 21/c 1'
_atom_type_scat_source International_Tables_for_Xray_Crystallography
_audit_creation_method 'IUCr checking CIFGEN version 2.4b'
_cell_angle_alpha 90.00(2)
_cell_angle_beta 110.32(4)
_cell_angle_gamma 90.00(3)
_cell_formula_units_Z 4
_cell_length_a 7.189(1)
_cell_length_b 7.744(2)
_cell_length_c 9.331(2)
_cell_measurement_reflns_used 25
_cell_measurement_temperature 298
_cell_measurement_theta_max 22
_cell_measurement_theta_min 18
_cell_volume 487.1(2)
_computing_cell_refinement CAD4_(Enraf-Nonius,_1989)
_computing_data_collection CAD4_(Enraf-Nonius,_1989)
_computing_data_reduction BEGIN_SDP_(Frenz_et_al.,_1985)
_computing_molecular_graphics ORTEP_(Johnson,_1976)
_computing_publication_material CIF_VAX_MolEN_(Fair,_1990)
_computing_structure_refinement LSFM_SDP_(Frenz_et_al.,_1985)
_computing_structure_solution Patterson_and_Fourier
_diffrn_ambient_temperature 298
_diffrn_measurement_device Enraf_Nonius_CAD4
_diffrn_measurement_method \q/2\q
_diffrn_radiation_type MoK\a
_diffrn_radiation_wavelength 0.71073
_diffrn_reflns_av_R_equivalents 0.039
_diffrn_reflns_limit_h_max 11
_diffrn_reflns_limit_h_min -11
_diffrn_reflns_limit_k_max 12
_diffrn_reflns_limit_k_min 0
_diffrn_reflns_limit_l_max 15
_diffrn_reflns_limit_l_min 0
_diffrn_reflns_number 2384
_diffrn_reflns_theta_max 30.
_diffrn_reflns_theta_min 3.
_diffrn_standards_decay_% -1.2
_diffrn_standards_interval_time 60
_diffrn_standards_number 3
_exptl_absorpt_coefficient_mu 6.512
_exptl_absorpt_correction_T_max 0.272
_exptl_absorpt_correction_T_min 0.243
_exptl_absorpt_correction_type spherical
_exptl_crystal_colour yellow
_exptl_crystal_density_diffrn 3.68
_exptl_crystal_description sphere
_exptl_crystal_F_000 524
_exptl_crystal_size_rad 0.08
_refine_diff_density_max 0.62
_refine_diff_density_min -0.56
_refine_ls_abs_structure_details
;
?
;
_refine_ls_extinction_coef 0.86E-05
_refine_ls_extinction_method isotropic_(Zachariasen,_1963)
_refine_ls_goodness_of_fit_obs 1.521
_refine_ls_hydrogen_treatment not_included
_refine_ls_matrix_type full
_refine_ls_number_parameters 110
_refine_ls_number_reflns 1917
_refine_ls_R_factor_all 0.030
_refine_ls_R_factor_obs 0.028
_refine_ls_shift/esd_max 0.092
_refine_ls_structure_factor_coef F
_refine_ls_weighting_details 'w = 4Fo^2^/ (\s^2^(Fo^2^) + 0.0016 Fo^4^)'
_refine_ls_weighting_scheme calc
_refine_ls_wR_factor_obs 0.040
_reflns_number_observed 1917
_reflns_number_total 2168
_reflns_observed_criterion >3.0\s(I)
_cod_data_source_file jz1112.cif
_cod_data_source_block text
_cod_depositor_comments
;
The following automatic conversions were performed:

'_refine_ls_weighting_scheme' value '4Fo^2^/ (\s^2^(Fo^2^) + 0.0016
Fo^4^)' was changed to 'calc'. New tag '_refine_ls_weighting_details'
was created. The value of the new tag was set to 'w = 4Fo^2^/
(\s^2^(Fo^2^) + 0.0016 Fo^4^)'.

Automatic conversion script
Id: cif_fix_values 3143 2015-03-26 13:38:13Z robertas 
;
_cod_original_cell_volume 487.20(10)
_cod_original_sg_symbol_H-M 'P 21/c'
_cod_database_code 2005776

loop_
_symmetry_equiv_pos_as_xyz
x,y,z
-x,1/2+y,1/2-z
-x,-y,-z
x,1/2-y,1/2+z

loop_
_atom_site_aniso_label
_atom_site_aniso_U_11
_atom_site_aniso_U_22
_atom_site_aniso_U_33
_atom_site_aniso_U_12
_atom_site_aniso_U_13
_atom_site_aniso_U_23
O1 0.0059(4) 0.0043(5) 0.0105(5) 0.0012(4) 0.0026(4) -0.0026(4)
P1 0.00490(10) 0.00240(10) 0.00350(10) 0.00020(10) 0.00100(10) -0.00010(10)
P2 0.00400(10) 0.0038(2) 0.0043(2) -0.00020(10) 0.00080(10) -0.00050(10)
O2 0.0087(4) 0.0056(5) 0.0076(5) -0.0003(4) 0.0042(3) 0.0006(4)
O3 0.0091(5) 0.0046(5) 0.0047(5) 0.0017(4) 0.0004(4) -0.0002(4)
O4 0.0049(4) 0.0070(5) 0.0096(5) -0.0010(4) 0.0028(3) -0.0016(4)
O5 0.0095(4) 0.0056(5) 0.0082(5) 0.0005(4) 0.0041(3) 0.0012(4)
O6 0.0092(5) 0.0065(5) 0.0059(5) 0.0013(4) -0.0011(4) -0.0021(4)
O7 0.0106(5) 0.0035(5) 0.0085(5) -0.0008(4) 0.0048(4) -0.0014(4)
Ni1 0.00572(7) 0.00464(9) 0.00522(9) -0.00049(6) 0.00161(6) -0.00047(7)
Ni2 0.00600(10) 0.00320(10) 0.00450(10) 0.00022(9) 0.00169(8) 0.00003(9)
Li1 0.029(2) 0.009(2) 0.031(2) 0.0040(10) 0.0210(10) 0.0000(10)

loop_
_atom_site_label
_atom_site_fract_x
_atom_site_fract_y
_atom_site_fract_z
_atom_site_U_iso_or_equiv
_atom_site_thermal_displace_type
O1 0.3252(2) 0.1355(2) 0.8099(2) 0.0069(3) Uani
P1 0.11853(6) 0.20644(6) 0.80626(5) 0.00372(8) Uani
P2 0.40526(6) -0.05139(6) 0.78457(5) 0.00417(8) Uani
O2 0.0336(2) 0.0788(2) 0.8916(2) 0.0069(3) Uani
O3 -0.0088(2) 0.2069(2) 0.6364(2) 0.0067(3) Uani
O4 0.6178(2) -0.0098(2) 0.8016(2) 0.0071(3) Uani
O5 0.3793(2) -0.1703(2) 0.9045(2) 0.0075(3) Uani
O6 0.2778(2) -0.1129(2) 0.6238(2) 0.0082(3) Uani
O7 0.1530(2) 0.3789(2) 0.8828(2) 0.0072(3) Uani
Ni1 -0.18779(3) 0.12630(3) 0.98014(3) 0.00527(5) Uani
Ni2 0.0000 0.0000 0.5000 0.00461(6) Uani
Li1 -0.2942(7) 0.0810(6) 0.6371(5) 0.021(1) Uani

loop_
_geom_angle_atom_site_label_1
_geom_angle_atom_site_label_2
_geom_angle_atom_site_label_3
_geom_angle_site_symmetry_1
_geom_angle_site_symmetry_3
_geom_angle
_geom_angle_publ_flag
P1 O1 P2 . . 134.10(9) yes
O1 P1 O2 . . 108.00(8) yes
O1 P1 O3 . . 104.11(9) yes
O1 P1 O7 . . 107.65(8) yes
O2 P1 O3 . . 109.80(8) yes
O2 P1 O7 . . 111.09(9) yes
O3 P1 O7 . . 115.68(8) yes
O1 P2 O4 . . 101.13(8) yes
O1 P2 O5 . . 107.33(9) yes
O1 P2 O6 . . 107.48(7) yes
O4 P2 O5 . . 115.59(8) yes
O4 P2 O6 . . 113.95(9) yes
O5 P2 O6 . . 110.42(8) yes
O2 Ni1 O2 . 3_557 76.19(6) yes
O2 Ni1 O3 . 4 90.93(6) yes
O2 Ni1 O4 . 1_455 89.19(6) yes
O2 Ni1 O5 . 3_557 172.52(5) yes
O2 Ni1 O6 . 2_556 97.72(6) yes
O2 Ni1 O3 3_557 4 89.68(5) yes
O2 Ni1 O4 3_557 1_455 98.77(5) yes
O2 Ni1 O5 3_557 3_557 98.45(6) yes
O3 Ni1 O5 4 3_557 83.75(6) yes
O3 Ni1 O6 4 2_556 75.72(5) yes
O4 Ni1 O5 1_455 3_557 96.86(6) yes
O4 Ni1 O6 1_455 2_556 95.66(5) yes
O2 Ni1 O6 3_557 2_556 164.21(5) yes
O3 Ni1 O4 4 1_455 171.32(6) yes
O5 Ni1 O6 3_557 2_556 86.09(6) yes
O3 Ni2 O3 . 3_556 180.0 yes
O3 Ni2 O6 . . 102.09(5) yes
O3 Ni2 O6 . 3_556 77.91(5) yes
O3 Ni2 O7 . 2_546 83.57(6) yes
O3 Ni2 O7 . 4_554 96.43(6) yes
O3 Ni2 O6 3_556 . 77.91(5) yes
O3 Ni2 O6 3_556 3_556 102.09(5) yes
O3 Ni2 O7 3_556 2_546 96.43(6) yes
O3 Ni2 O7 3_556 4_554 83.57(6) yes
O6 Ni2 O6 . 3_556 180.0 yes
O6 Ni2 O7 . 2_546 95.74(6) yes
O6 Ni2 O7 . 4_554 84.26(6) yes
O6 Ni2 O7 3_556 2_546 84.26(6) yes
O6 Ni2 O7 3_556 4_554 95.74(6) yes
O7 Ni2 O7 2_546 4_554 180.0 yes
O3 Li1 O4 . 1_455 133.30(2) yes
O3 Li1 O5 . 2_556 78.68(2) yes
O3 Li1 O6 . 3_556 66.75(2) yes
O3 Li1 O7 . 2_546 80.81(2) yes
O4 Li1 O5 1_455 2_556 109.34(3) yes
O4 Li1 O6 1_455 3_556 158.26(2) yes
O4 Li1 O7 1_455 2_546 96.20(2) yes
O5 Li1 O6 2_556 3_556 80.29(2) yes
O5 Li1 O7 2_556 2_546 154.12(3) yes
O6 Li1 O7 3_556 2_546 77.20(2) yes
O2 Li1 O3 . . 59.540(10) yes
O2 Li1 O4 . 1_455 74.490(10) yes

loop_
_geom_bond_atom_site_label_1
_geom_bond_atom_site_label_2
_geom_bond_site_symmetry_2
_geom_bond_distance
_geom_bond_publ_flag
O1 P1 . 1.573(2) yes
O1 P2 . 1.605(2) yes
P1 O2 . 1.524(2) yes
P1 O3 . 1.5300(10) yes
P1 O7 . 1.4940(10) yes
P2 O4 . 1.515(2) yes
P2 O5 . 1.510(2) yes
P2 O6 . 1.5370(10) yes
Ni1 O2 . 2.065(2) yes
Ni1 O2 3_557 2.0650(10) yes
Ni1 O3 4 2.0360(10) yes
Ni1 O4 1_455 2.0550(10) yes
Ni1 O5 3_557 2.049(2) yes
Ni1 O6 2_556 2.237(2) yes
Ni2 O3 . 2.061(2) yes
Ni2 O3 3_556 2.061(2) yes
Ni2 O6 . 2.1180(10) yes
Ni2 O6 3_556 2.1180(10) yes
Ni2 O7 2_546 2.030(2) yes
Ni2 O7 4_554 2.030(2) yes
Li1 O2 . 2.703(4) yes
Li1 O3 . 2.274(5) yes
Li1 O4 1_455 1.981(6) yes
Li1 O5 2_556 2.017(5) yes
Li1 O6 3_556 2.491(6) yes
Li1 O7 2_546 1.910(5) yes
